data_7712032
loop_
_publ_author_name
'Das, Moyna'
'Jaswal, Vishakha'
'Bhambri, Himanshi'
'Das, Prasenjit'
'Maity, Suvendu'
'Ghosh, Prasanta'
'Mandal, Sanjay K.'
'Sarkar, Madhushree'

_publ_section_title
;
 Two pillared-layer metal-organic frameworks based on the pinwheel
 trinuclear carboxylate-clusters of Zn(II) and Co(II): synthesis, crystal
 structures, magnetic study, and Lewis acid catalysis.
;
_journal_issue 5
_journal_name_full 'Dalton transactions (Cambridge, England : 2003)'
_journal_page_first 1449
_journal_page_last 1460
_journal_paper_doi 10.1039/d2dt04106e
_journal_volume 52
_journal_year 2023
_chemical_formula_moiety 'C62 H40 N2 O12 Zn3, H2 O'
_chemical_formula_sum 'C62 H42 N2 O13 Zn3'
_chemical_formula_weight 1219.08
_space_group_crystal_system monoclinic
_space_group_IT_number 14
_space_group_name_Hall '-P 2yn'
_space_group_name_H-M_alt 'P 1 21/n 1'
_atom_sites_solution_hydrogens mixed
_audit_update_record
;
2022-10-01 deposited with the CCDC.	2022-12-30 downloaded from the CCDC.
;
_cell_angle_alpha 90
_cell_angle_beta 102.805(5)
_cell_angle_gamma 90
_cell_formula_units_Z 2
_cell_length_a 11.5156(12)
_cell_length_b 14.7449(15)
_cell_length_c 19.327(2)
_cell_measurement_reflns_used 9943
_cell_measurement_temperature 297(2)
_cell_measurement_theta_max 25.2590
_cell_measurement_theta_min 2.6947
_cell_volume 3200.0(6)
_computing_cell_refinement 'SAINT V8.38A (Bruker AXS Inc., 2017)'
_computing_data_reduction 'SAINT V8.38A (Bruker AXS Inc., 2017)'
_computing_molecular_graphics 'shelXle (C.B. Huebschle, rev 924)'
_computing_structure_refinement 'SHELXL-2018/3 (Sheldrick, 2018)'
_computing_structure_solution 'SHELXT 2014/4 (Sheldrick, 2014)'
_diffrn_ambient_temperature 297(2)
_diffrn_detector_area_resol_mean 10.4167
_diffrn_measured_fraction_theta_full 0.971
_diffrn_measured_fraction_theta_max 0.971
_diffrn_measurement_device_type 'Bruker AXS D8 QUEST ECO'
_diffrn_measurement_method 'phi and omega scans'
_diffrn_radiation_monochromator graphite
_diffrn_radiation_type MoK\a
_diffrn_radiation_wavelength 0.71073
_diffrn_reflns_av_R_equivalents 0.1037
_diffrn_reflns_av_unetI/netI 0.0834
_diffrn_reflns_limit_h_max 11
_diffrn_reflns_limit_h_min -13
_diffrn_reflns_limit_k_max 17
_diffrn_reflns_limit_k_min -17
_diffrn_reflns_limit_l_max 22
_diffrn_reflns_limit_l_min -22
_diffrn_reflns_number 35565
_diffrn_reflns_theta_full 25.00
_diffrn_reflns_theta_max 25.00
_diffrn_reflns_theta_min 2.34
_diffrn_source 'fine-focus sealed tube'
_exptl_absorpt_coefficient_mu 1.174
_exptl_absorpt_correction_T_max 0.7452
_exptl_absorpt_correction_T_min 0.4734
_exptl_absorpt_correction_type multi-scan
_exptl_absorpt_process_details
;
SADABS-2016/2 - Bruker AXS area detector scaling and absorption correction
;
_exptl_crystal_colour 'pale yellow'
_exptl_crystal_density_diffrn 1.265
_exptl_crystal_density_method 'not measured'
_exptl_crystal_description block
_exptl_crystal_F_000 1244
_exptl_crystal_size_max 0.22
_exptl_crystal_size_mid 0.14
_exptl_crystal_size_min 0.08
_refine_diff_density_max 1.590
_refine_diff_density_min -0.873
_refine_ls_extinction_method none
_refine_ls_goodness_of_fit_ref 1.066
_refine_ls_hydrogen_treatment mixed
_refine_ls_matrix_type full
_refine_ls_number_parameters 365
_refine_ls_number_reflns 5474
_refine_ls_number_restraints 3
_refine_ls_restrained_S_all 1.066
_refine_ls_R_factor_all 0.1505
_refine_ls_R_factor_gt 0.0991
_refine_ls_shift/su_max 0.000
_refine_ls_shift/su_mean 0.000
_refine_ls_structure_factor_coef Fsqd
_refine_ls_weighting_details 'w=1/[\s^2^(Fo^2^)+(0.1373P)^2^+31.4705P] where P=(Fo^2^+2Fc^2^)/3'
_refine_ls_weighting_scheme calc
_refine_ls_wR_factor_gt 0.2634
_refine_ls_wR_factor_ref 0.2952
_reflns_number_gt 3847
_reflns_number_total 5474
_reflns_threshold_expression 'I > 2\s(I)'
_cod_data_source_file d2dt04106e2.cif
_cod_data_source_block Zn-MOF
_cod_depositor_comments
;
The following automatic conversions were performed:

data item '_exptl_absorpt_correction_type' value 'Multi-Scan' was
changed to 'multi-scan' in accordance with the
/home/data/users/saulius/crontab/automatic-downloads/rss-feeds/RSC/lib/dictionaries/cif_core.dic
dictionary named 'cif_core.dic' version 2.4.2 last updated on
2011-04-26.

Automatic conversion script
Id: cif_fix_values 7556 2019-12-06 15:28:31Z antanas 

 Adding full bibliography for 7712032--7712033.cif.
;
_cod_database_code 7712032

loop_
_space_group_symop_operation_xyz
'x, y, z'
'-x+1/2, y+1/2, -z+1/2'
'-x, -y, -z'
'x-1/2, -y-1/2, z-1/2'

loop_
_atom_site_type_symbol
_atom_site_label
_atom_site_fract_x
_atom_site_fract_y
_atom_site_fract_z
_atom_site_U_iso_or_equiv
_atom_site_adp_type
_atom_site_calc_flag
_atom_site_refinement_flags_adp
_atom_site_refinement_flags_occupancy
_atom_site_refinement_flags_posn
_atom_site_occupancy
_atom_site_disorder_assembly
_atom_site_disorder_group
Zn Zn1 0.22520(9) 0.45931(7) 0.87911(5) 0.0338(3) Uani d . . . 1 . .
Zn Zn2 0.5 0.5 1.0 0.0269(4) Uani d . P S 1 . .
O O1 0.2618(6) 0.3332(5) 0.9035(5) 0.061(2) Uani d . . . 1 . .
O O2 0.4506(10) 0.3798(8) 0.9440(6) 0.034(3) Uiso d . P . 0.5 . .
O O2' 0.3927(15) 0.3853(11) 0.9867(9) 0.068(4) Uiso d . P . 0.5 . .
O O3 0.3226(6) 0.5128(5) 0.8201(4) 0.0532(18) Uani d . . . 1 . .
O O4 0.4460(11) 0.5788(8) 0.9105(6) 0.040(3) Uiso d . P . 0.5 . .
O O4' 0.5022(14) 0.5091(10) 0.8945(8) 0.059(4) Uiso d . P . 0.5 . .
O O5 0.6731(6) 0.9647(5) 0.4484(4) 0.0533(18) Uani d . . . 1 . .
O O6 0.8378(11) 0.9890(8) 0.5298(7) 0.041(3) Uiso d . P . 0.5 . .
O O6' 0.8566(13) 0.9132(10) 0.4896(8) 0.058(4) Uiso d . P . 0.5 . .
O O7 0.1185(17) 0.7657(13) 0.7997(10) 0.079(5) Uiso d . P D 0.5 . .
H H7A 0.085(15) 0.806(11) 0.771(10) 0.095 Uiso d U P D 0.5 . .
H H7B 0.193(3) 0.774(15) 0.809(12) 0.095 Uiso d U P D 0.5 . .
N N1 0.0671(9) 0.4619(7) 0.8057(5) 0.060(3) Uani d . . . 1 . .
C C1 -0.0334(13) 0.4844(12) 0.8209(9) 0.099(5) Uani d . . . 1 . .
H H1 -0.029583 0.498323 0.868288 0.119 Uiso calc U . R 1 . .
C C2 -0.143(2) 0.4905(18) 0.7776(13) 0.162(10) Uani d . . . 1 . .
H H2 -0.210132 0.502753 0.795236 0.195 Uiso calc U . R 1 . .
C C3 -0.1495(17) 0.4793(15) 0.7141(10) 0.108(6) Uani d . . . 1 . .
C C4 -0.0617(17) 0.4614(18) 0.6849(9) 0.146(10) Uani d . . . 1 . .
H H4 -0.068508 0.451354 0.636671 0.175 Uiso calc U . R 1 . .
C C5 0.0563(15) 0.459(2) 0.7413(13) 0.167(11) Uani d . . . 1 . .
H H5 0.126084 0.45482 0.724773 0.2 Uiso calc U . R 1 . .
C C6 -0.2700(18) 0.4889(18) 0.6601(14) 0.153(9) Uani d . . . 1 . .
H H6 -0.339016 0.489421 0.677545 0.184 Uiso calc U . R 1 . .
C C7 -0.2805(16) 0.4958(16) 0.5962(9) 0.121(7) Uani d . . . 1 . .
H H7 -0.212112 0.500824 0.578345 0.145 Uiso calc U . R 1 . .
C C8 -0.3924(18) 0.4966(17) 0.5481(11) 0.118(7) Uani d . . . 1 . .
C C9 -0.4145(19) 0.5653(18) 0.5004(12) 0.146(9) Uani d . . . 1 . .
H H9 -0.357149 0.60891 0.498116 0.175 Uiso calc U . R 1 . .
C C10 -0.526(2) 0.5680(18) 0.4550(12) 0.151(9) Uani d . . . 1 . .
H H10 -0.545107 0.617753 0.425078 0.181 Uiso calc U . R 1 . .
C C11 0.3596(11) 0.3209(6) 0.9407(6) 0.054(3) Uani d . . . 1 . .
C C12 0.4021(10) 0.2254(7) 0.9591(6) 0.054(3) Uani d . . . 1 . .
C C13 0.3330(12) 0.1537(8) 0.9362(10) 0.102(6) Uani d . . . 1 . .
H H13 0.257287 0.162899 0.907969 0.122 Uiso calc U . R 1 . .
C C14 0.3718(12) 0.0667(9) 0.9536(11) 0.115(7) Uani d . . . 1 . .
H H14 0.319849 0.019033 0.937841 0.139 Uiso calc U . R 1 . .
C C15 0.4792(10) 0.0473(6) 0.9916(6) 0.050(3) Uani d . . . 1 . .
C C16 0.5496(16) 0.1182(9) 1.0143(12) 0.143(9) Uani d . . . 1 . .
H H16 0.626461 0.108282 1.040714 0.171 Uiso calc U . R 1 . .
C C17 0.5099(16) 0.2075(9) 0.9989(12) 0.160(11) Uani d . . . 1 . .
H H17 0.560011 0.25538 1.016881 0.192 Uiso calc U . R 1 . .
C C18 0.4199(11) 0.5496(9) 0.8429(6) 0.071(4) Uani d . . . 1 . .
C C19 0.4753(10) 0.5992(9) 0.7904(6) 0.064(3) Uani d . . . 1 . .
C C20 0.4286(10) 0.5925(9) 0.7192(6) 0.066(3) Uani d . . . 1 . .
H H20 0.363515 0.554828 0.702861 0.079 Uiso calc U . R 1 . .
C C21 0.4770(10) 0.6412(10) 0.6711(6) 0.069(4) Uani d . . . 1 . .
H H21 0.445578 0.634096 0.622796 0.083 Uiso calc U . R 1 . .
C C22 0.5700(10) 0.6992(10) 0.6934(7) 0.073(4) Uani d . . . 1 . .
C C23 0.6213(13) 0.7007(13) 0.7642(8) 0.117(7) Uani d . . . 1 . .
H H23 0.689811 0.735006 0.780243 0.14 Uiso calc U . R 1 . .
C C24 0.5730(14) 0.6517(13) 0.8130(7) 0.116(7) Uani d . . . 1 . .
H H24 0.608064 0.655076 0.861143 0.14 Uiso calc U . R 1 . .
C C25 0.6156(10) 0.7565(10) 0.6417(7) 0.078(4) Uani d . . . 1 . .
C C26 0.5386(9) 0.7930(9) 0.5833(6) 0.063(3) Uani d . . . 1 . .
H H26 0.45806 0.778451 0.574562 0.075 Uiso calc U . R 1 . .
C C27 0.5789(10) 0.8506(8) 0.5378(6) 0.063(3) Uani d . . . 1 . .
H H27 0.524896 0.875143 0.499337 0.075 Uiso calc U . R 1 . .
C C28 0.6986(10) 0.8730(11) 0.5480(7) 0.080(4) Uani d . . . 1 . .
C C29 0.7759(11) 0.8370(15) 0.6068(9) 0.130(9) Uani d . . . 1 . .
H H29 0.856189 0.852381 0.615768 0.156 Uiso calc U . R 1 . .
C C30 0.7361(11) 0.7788(14) 0.6522(8) 0.123(8) Uani d . . . 1 . .
H H30 0.790268 0.753999 0.690418 0.147 Uiso calc U . R 1 . .
C C31 0.7425(11) 0.9364(11) 0.5004(7) 0.085(5) Uani d . . . 1 . .

loop_
_atom_site_aniso_label
_atom_site_aniso_U_11
_atom_site_aniso_U_22
_atom_site_aniso_U_33
_atom_site_aniso_U_12
_atom_site_aniso_U_13
_atom_site_aniso_U_23
Zn1 0.0320(6) 0.0374(6) 0.0321(6) 0.0021(4) 0.0076(4) 0.0014(4)
Zn2 0.0279(7) 0.0250(7) 0.0281(7) 0.0021(5) 0.0066(5) 0.0018(5)
O1 0.043(4) 0.038(4) 0.097(6) 0.009(3) 0.007(4) 0.010(4)
O3 0.048(4) 0.071(5) 0.042(4) -0.012(4) 0.012(3) 0.017(3)
O5 0.043(4) 0.062(4) 0.057(5) -0.012(3) 0.015(4) 0.013(4)
N1 0.051(6) 0.092(7) 0.031(5) -0.007(5) -0.006(4) 0.003(4)
C1 0.050(8) 0.133(14) 0.097(12) 0.014(8) -0.020(8) 0.017(10)
C2 0.114(17) 0.22(3) 0.116(18) 0.001(16) -0.053(15) 0.017(18)
C3 0.091(13) 0.156(18) 0.082(12) 0.002(11) 0.028(11) -0.001(11)
C4 0.089(13) 0.28(3) 0.061(10) 0.033(15) 0.004(9) -0.024(13)
C5 0.048(10) 0.31(4) 0.14(2) 0.021(14) 0.018(11) -0.04(2)
C6 0.075(13) 0.22(3) 0.14(2) 0.026(14) -0.026(13) 0.001(18)
C7 0.080(12) 0.22(2) 0.052(9) 0.023(12) -0.010(9) -0.013(11)
C8 0.078(12) 0.17(2) 0.091(13) 0.009(13) -0.007(10) -0.019(13)
C9 0.110(16) 0.18(2) 0.124(17) 0.021(15) -0.028(13) 0.030(16)
C10 0.110(16) 0.18(2) 0.133(18) -0.026(16) -0.033(14) 0.018(16)
C11 0.074(8) 0.028(5) 0.056(6) -0.001(5) 0.002(6) 0.006(4)
C12 0.051(6) 0.039(5) 0.061(7) -0.005(5) -0.008(5) 0.002(5)
C13 0.054(7) 0.040(6) 0.186(17) -0.001(6) -0.027(9) 0.004(8)
C14 0.062(9) 0.039(7) 0.22(2) -0.009(6) -0.023(11) 0.006(9)
C15 0.052(6) 0.032(5) 0.059(6) -0.002(4) -0.003(5) 0.002(4)
C16 0.114(13) 0.038(6) 0.21(2) -0.002(8) -0.097(13) 0.030(10)
C17 0.134(15) 0.031(6) 0.24(2) -0.024(8) -0.118(16) 0.018(10)
C18 0.061(8) 0.099(10) 0.046(6) -0.030(7) -0.001(6) 0.031(6)
C19 0.051(7) 0.087(9) 0.050(7) -0.015(6) 0.003(5) 0.031(6)
C20 0.046(6) 0.091(9) 0.059(7) -0.015(6) 0.010(5) 0.025(6)
C21 0.055(7) 0.107(10) 0.043(6) -0.011(7) 0.006(5) 0.029(6)
C22 0.043(6) 0.106(10) 0.070(8) -0.011(6) 0.012(6) 0.041(7)
C23 0.078(10) 0.177(18) 0.079(10) -0.070(11) -0.017(8) 0.051(11)
C24 0.101(11) 0.182(18) 0.050(8) -0.077(12) -0.016(7) 0.049(9)
C25 0.045(7) 0.116(11) 0.072(8) -0.012(7) 0.013(6) 0.047(8)
C26 0.034(6) 0.092(9) 0.063(7) -0.010(5) 0.013(5) 0.026(6)
C27 0.042(6) 0.085(8) 0.062(7) -0.006(6) 0.014(5) 0.031(6)
C28 0.034(6) 0.122(11) 0.085(9) -0.014(6) 0.011(6) 0.055(8)
C29 0.041(7) 0.22(2) 0.121(13) -0.027(10) 0.004(8) 0.114(14)
C30 0.043(7) 0.22(2) 0.099(11) -0.019(10) -0.001(7) 0.100(13)
C31 0.046(7) 0.133(13) 0.075(9) -0.017(7) 0.010(6) 0.062(9)

loop_
_atom_type_symbol
_atom_type_description
_atom_type_scat_dispersion_real
_atom_type_scat_dispersion_imag
_atom_type_scat_source
C C 0.0033 0.0016 'International Tables Vol C Tables 4.2.6.8 and 6.1.1.4'
H H 0.0000 0.0000 'International Tables Vol C Tables 4.2.6.8 and 6.1.1.4'
N N 0.0061 0.0033 'International Tables Vol C Tables 4.2.6.8 and 6.1.1.4'
O O 0.0106 0.0060 'International Tables Vol C Tables 4.2.6.8 and 6.1.1.4'
Zn Zn 0.2839 1.4301 'International Tables Vol C Tables 4.2.6.8 and 6.1.1.4'

loop_
_geom_angle_atom_site_label_1
_geom_angle_atom_site_label_2
_geom_angle_atom_site_label_3
_geom_angle_site_symmetry_1
_geom_angle_site_symmetry_3
_geom_angle
_geom_angle_publ_flag
O3 Zn1 O5 . 4_576 118.6(3) ?
O3 Zn1 O1 . . 114.2(3) ?
O5 Zn1 O1 4_576 . 118.0(3) ?
O3 Zn1 N1 . . 97.3(3) ?
O5 Zn1 N1 4_576 . 96.0(4) ?
O1 Zn1 N1 . . 107.3(4) ?
O4' Zn2 O4' 3_667 . 180.0(9) ?
O4' Zn2 O6' 3_667 4_576 87.2(6) ?
O4' Zn2 O6' . 4_576 92.8(6) ?
O4' Zn2 O6' 3_667 2_646 92.8(6) ?
O4' Zn2 O6' . 2_646 87.2(6) ?
O6' Zn2 O6' 4_576 2_646 180.0 ?
O4' Zn2 O4 3_667 3_667 36.5(5) ?
O4' Zn2 O4 . 3_667 143.5(5) ?
O6' Zn2 O4 4_576 3_667 121.1(5) ?
O6' Zn2 O4 2_646 3_667 58.9(5) ?
O4' Zn2 O4 3_667 . 143.5(5) ?
O4' Zn2 O4 . . 36.5(5) ?
O6' Zn2 O4 4_576 . 58.9(5) ?
O6' Zn2 O4 2_646 . 121.1(5) ?
O4 Zn2 O4 3_667 . 180.0 ?
O4' Zn2 O2' 3_667 . 86.1(6) ?
O4' Zn2 O2' . . 93.9(6) ?
O6' Zn2 O2' 4_576 . 93.0(6) ?
O6' Zn2 O2' 2_646 . 87.0(6) ?
O4 Zn2 O2' 3_667 . 72.9(6) ?
O4 Zn2 O2' . . 107.1(6) ?
O4' Zn2 O2' 3_667 3_667 93.9(6) ?
O4' Zn2 O2' . 3_667 86.1(6) ?
O6' Zn2 O2' 4_576 3_667 87.0(6) ?
O6' Zn2 O2' 2_646 3_667 93.0(6) ?
O4 Zn2 O2' 3_667 3_667 107.1(6) ?
O4 Zn2 O2' . 3_667 72.9(6) ?
O2' Zn2 O2' . 3_667 180.0 ?
O4' Zn2 O6 3_667 4_576 61.3(6) ?
O4' Zn2 O6 . 4_576 118.7(6) ?
O6' Zn2 O6 4_576 4_576 39.6(5) ?
O6' Zn2 O6 2_646 4_576 140.4(5) ?
O4 Zn2 O6 3_667 4_576 86.2(5) ?
O4 Zn2 O6 . 4_576 93.8(5) ?
O2' Zn2 O6 . 4_576 63.3(6) ?
O2' Zn2 O6 3_667 4_576 116.7(6) ?
O4' Zn2 O6 3_667 2_646 118.7(6) ?
O4' Zn2 O6 . 2_646 61.3(6) ?
O6' Zn2 O6 4_576 2_646 140.4(5) ?
O6' Zn2 O6 2_646 2_646 39.6(5) ?
O4 Zn2 O6 3_667 2_646 93.8(5) ?
O4 Zn2 O6 . 2_646 86.2(5) ?
O2' Zn2 O6 . 2_646 116.7(6) ?
O2' Zn2 O6 3_667 2_646 63.3(6) ?
O6 Zn2 O6 4_576 2_646 180.0 ?
O4' Zn2 O2 3_667 3_667 66.6(5) ?
O4' Zn2 O2 . 3_667 113.4(5) ?
O6' Zn2 O2 4_576 3_667 69.2(5) ?
O6' Zn2 O2 2_646 3_667 110.8(5) ?
O4 Zn2 O2 3_667 3_667 92.7(5) ?
O4 Zn2 O2 . 3_667 87.3(5) ?
O2' Zn2 O2 . 3_667 147.3(5) ?
O2' Zn2 O2 3_667 3_667 32.7(5) ?
O6 Zn2 O2 4_576 3_667 87.1(5) ?
O6 Zn2 O2 2_646 3_667 92.9(5) ?
O4' Zn2 O2 3_667 . 113.4(5) ?
O4' Zn2 O2 . . 66.6(5) ?
O6' Zn2 O2 4_576 . 110.8(5) ?
O6' Zn2 O2 2_646 . 69.2(5) ?
O4 Zn2 O2 3_667 . 87.3(5) ?
O4 Zn2 O2 . . 92.7(5) ?
O2' Zn2 O2 . . 32.7(5) ?
O2' Zn2 O2 3_667 . 147.3(5) ?
O6 Zn2 O2 4_576 . 92.9(5) ?
O6 Zn2 O2 2_646 . 87.1(5) ?
O2 Zn2 O2 3_667 . 180.0(6) ?
C11 O1 Zn1 . . 114.3(7) ?
O2' O2 C11 . . 61.5(11) ?
O2' O2 Zn2 . . 73.1(10) ?
C11 O2 Zn2 . . 133.6(9) ?
O2 O2' C11 . . 66.0(11) ?
O2 O2' Zn2 . . 74.2(10) ?
C11 O2' Zn2 . . 139.1(12) ?
C18 O3 Zn1 . . 124.6(7) ?
O4' O4 C18 . . 61.8(11) ?
O4' O4 Zn2 . . 71.2(9) ?
C18 O4 Zn2 . . 126.5(10) ?
O4 O4' C18 . . 61.1(11) ?
O4 O4' Zn2 . . 72.3(9) ?
C18 O4' Zn2 . . 126.9(11) ?
C31 O5 Zn1 . 4_675 121.6(7) ?
C31 O6 O6' . . 61.7(11) ?
C31 O6 Zn2 . 2_656 128.3(10) ?
O6' O6 Zn2 . 2_656 69.6(8) ?
O6 O6' C31 . . 57.7(10) ?
O6 O6' Zn2 . 2_656 70.8(8) ?
C31 O6' Zn2 . 2_656 125.8(11) ?
H7A O7 H7B . . 108.5(18) ?
C5 N1 C1 . . 110.2(13) ?
C5 N1 Zn1 . . 125.3(11) ?
C1 N1 Zn1 . . 123.3(9) ?
N1 C1 C2 . . 129.(2) ?
N1 C1 H1 . . 115.4 ?
C2 C1 H1 . . 115.4 ?
C3 C2 C1 . . 117.(3) ?
C3 C2 H2 . . 121.5 ?
C1 C2 H2 . . 121.5 ?
C2 C3 C4 . . 126.(2) ?
C2 C3 C6 . . 121.(2) ?
C4 C3 C6 . . 113.4(19) ?
C3 C4 C5 . . 110.5(17) ?
C3 C4 H4 . . 124.8 ?
C5 C4 H4 . . 124.8 ?
N1 C5 C4 . . 126.3(17) ?
N1 C5 H5 . . 116.8 ?
C4 C5 H5 . . 116.8 ?
C7 C6 C3 . . 124.(2) ?
C7 C6 H6 . . 117.8 ?
C3 C6 H6 . . 117.8 ?
C6 C7 C8 . . 123.(2) ?
C6 C7 H7 . . 118.7 ?
C8 C7 H7 . . 118.7 ?
C10 C8 C9 3_466 . 119.(2) ?
C10 C8 C7 3_466 . 124.(2) ?
C9 C8 C7 . . 117.(2) ?
C8 C9 C10 . . 117.(2) ?
C8 C9 H9 . . 121.3 ?
C10 C9 H9 . . 121.3 ?
C8 C10 C9 3_466 . 124.(2) ?
C8 C10 H10 3_466 . 118.2 ?
C9 C10 H10 . . 118.2 ?
O1 C11 O2' . . 113.0(12) ?
O1 C11 O2 . . 122.8(10) ?
O2' C11 O2 . . 52.5(9) ?
O1 C11 C12 . . 119.4(9) ?
O2' C11 C12 . . 119.4(11) ?
O2 C11 C12 . . 112.4(10) ?
C17 C12 C13 . . 116.3(11) ?
C17 C12 C11 . . 122.2(10) ?
C13 C12 C11 . . 121.5(10) ?
C12 C13 C14 . . 121.2(12) ?
C12 C13 H13 . . 119.4 ?
C14 C13 H13 . . 119.4 ?
C15 C14 C13 . . 123.4(12) ?
C15 C14 H14 . . 118.3 ?
C13 C14 H14 . . 118.3 ?
C14 C15 C16 . . 116.0(11) ?
C14 C15 C15 . 3_657 122.7(12) ?
C16 C15 C15 . 3_657 121.3(12) ?
C15 C16 C17 . . 121.2(13) ?
C15 C16 H16 . . 119.4 ?
C17 C16 H16 . . 119.4 ?
C12 C17 C16 . . 121.8(12) ?
C12 C17 H17 . . 119.1 ?
C16 C17 H17 . . 119.1 ?
O3 C18 O4 . . 118.5(11) ?
O3 C18 O4' . . 120.0(12) ?
O4 C18 O4' . . 57.1(9) ?
O3 C18 C19 . . 117.4(10) ?
O4 C18 C19 . . 117.6(11) ?
O4' C18 C19 . . 112.3(11) ?
C24 C19 C20 . . 118.7(10) ?
C24 C19 C18 . . 120.4(11) ?
C20 C19 C18 . . 120.9(10) ?
C19 C20 C21 . . 120.7(11) ?
C19 C20 H20 . . 119.6 ?
C21 C20 H20 . . 119.6 ?
C22 C21 C20 . . 121.2(11) ?
C22 C21 H21 . . 119.4 ?
C20 C21 H21 . . 119.4 ?
C21 C22 C23 . . 117.5(11) ?
C21 C22 C25 . . 120.9(11) ?
C23 C22 C25 . . 121.6(12) ?
C22 C23 C24 . . 121.3(13) ?
C22 C23 H23 . . 119.4 ?
C24 C23 H23 . . 119.4 ?
C19 C24 C23 . . 120.3(12) ?
C19 C24 H24 . . 119.9 ?
C23 C24 H24 . . 119.9 ?
C26 C25 C30 . . 117.6(10) ?
C26 C25 C22 . . 120.7(10) ?
C30 C25 C22 . . 121.6(11) ?
C27 C26 C25 . . 121.1(10) ?
C27 C26 H26 . . 119.4 ?
C25 C26 H26 . . 119.4 ?
C26 C27 C28 . . 121.4(10) ?
C26 C27 H27 . . 119.3 ?
C28 C27 H27 . . 119.3 ?
C29 C28 C27 . . 117.7(10) ?
C29 C28 C31 . . 120.5(10) ?
C27 C28 C31 . . 121.8(11) ?
C30 C29 C28 . . 121.1(12) ?
C30 C29 H29 . . 119.4 ?
C28 C29 H29 . . 119.4 ?
C29 C30 C25 . . 121.0(12) ?
C29 C30 H30 . . 119.5 ?
C25 C30 H30 . . 119.5 ?
O5 C31 O6 . . 118.2(12) ?
O5 C31 O6' . . 115.0(12) ?
O6 C31 O6' . . 60.6(9) ?
O5 C31 C28 . . 118.8(10) ?
O6 C31 C28 . . 117.2(12) ?
O6' C31 C28 . . 113.3(12) ?

loop_
_geom_bond_atom_site_label_1
_geom_bond_atom_site_label_2
_geom_bond_site_symmetry_2
_geom_bond_distance
_geom_bond_publ_flag
Zn1 O3 . 1.935(6) ?
Zn1 O5 4_576 1.941(7) ?
Zn1 O1 . 1.941(7) ?
Zn1 N1 . 2.046(9) ?
Zn2 O4' 3_667 2.050(15) ?
Zn2 O4' . 2.050(15) ?
Zn2 O6' 4_576 2.063(15) ?
Zn2 O6' 2_646 2.063(15) ?
Zn2 O4 3_667 2.063(12) ?
Zn2 O4 . 2.063(12) ?
Zn2 O2' . 2.076(17) ?
Zn2 O2' 3_667 2.076(17) ?
Zn2 O6 4_576 2.079(13) ?
Zn2 O6 2_646 2.079(13) ?
Zn2 O2 3_667 2.089(11) ?
Zn2 O2 . 2.089(11) ?
O1 C11 . 1.208(12) ?
O2 O2' . 1.172(18) ?
O2 C11 . 1.351(15) ?
O2' C11 . 1.298(19) ?
O3 C18 . 1.236(13) ?
O4 O4' . 1.289(19) ?
O4 C18 . 1.344(17) ?
O4' C18 . 1.353(19) ?
O5 C31 . 1.211(14) ?
O6 C31 . 1.362(18) ?
O6 O6' . 1.404(19) ?
O6' C31 . 1.418(19) ?
O7 H7A . 0.851(10) ?
O7 H7B . 0.850(11) ?
N1 C5 . 1.22(2) ?
N1 C1 . 1.299(18) ?
C1 C2 . 1.35(2) ?
C1 H1 . 0.93 ?
C2 C3 . 1.22(3) ?
C2 H2 . 0.93 ?
C3 C4 . 1.29(2) ?
C3 C6 . 1.55(3) ?
C4 C5 . 1.54(3) ?
C4 H4 . 0.93 ?
C5 H5 . 0.93 ?
C6 C7 . 1.22(3) ?
C6 H6 . 0.93 ?
C7 C8 . 1.41(3) ?
C7 H7 . 0.93 ?
C8 C10 3_466 1.33(3) ?
C8 C9 . 1.36(3) ?
C9 C10 . 1.39(3) ?
C9 H9 . 0.93 ?
C10 H10 . 0.93 ?
C11 C12 . 1.507(14) ?
C12 C17 . 1.333(17) ?
C12 C13 . 1.338(16) ?
C13 C14 . 1.376(18) ?
C13 H13 . 0.93 ?
C14 C15 . 1.322(17) ?
C14 H14 . 0.93 ?
C15 C16 . 1.336(17) ?
C15 C15 3_657 1.488(18) ?
C16 C17 . 1.403(18) ?
C16 H16 . 0.93 ?
C17 H17 . 0.93 ?
C18 C19 . 1.503(15) ?
C19 C24 . 1.356(17) ?
C19 C20 . 1.365(16) ?
C20 C21 . 1.386(15) ?
C20 H20 . 0.93 ?
C21 C22 . 1.364(17) ?
C21 H21 . 0.93 ?
C22 C23 . 1.365(18) ?
C22 C25 . 1.490(15) ?
C23 C24 . 1.398(18) ?
C23 H23 . 0.93 ?
C24 H24 . 0.93 ?
C25 C26 . 1.382(16) ?
C25 C30 . 1.396(17) ?
C26 C27 . 1.375(14) ?
C26 H26 . 0.93 ?
C27 C28 . 1.387(15) ?
C27 H27 . 0.93 ?
C28 C29 . 1.384(17) ?
C28 C31 . 1.477(15) ?
C29 C30 . 1.376(18) ?
C29 H29 . 0.93 ?
C30 H30 . 0.93 ?
